data_4114857
loop_
_publ_author_name
'Takeshi Ohkuma'
'Masatoshi Koizumi'
'Kilian Mu\~niz'
'Gerhard Hilt'
'Chizuko Kabuto'
'Ryoji Noyori'

_publ_section_title
;
 trans-RuH(\h1-BH4)(binap)(1,2-diamine): A Catalyst for Asymmetric
 Hydrogenation of Simple Ketones under Base-Free Conditions
;
_journal_name_full 'Journal of the American Chemical Society'
_journal_page_first 6508
_journal_page_last 6509
_journal_paper_doi 10.1021/ja026136+
_journal_volume 124
_journal_year 2002
_chemical_formula_sum 'C144 H166 B2 N4 O2 P4 Ru2'
_chemical_formula_weight 2332.58
_space_group_IT_number 19
_symmetry_cell_setting orthorhombic
_symmetry_Int_Tables_number 19
_symmetry_space_group_name_Hall 'P 2ac 2ab'
_symmetry_space_group_name_H-M 'P 21 21 21'
_cell_angle_alpha 90
_cell_angle_beta 90
_cell_angle_gamma 90
_cell_formula_units_Z 4
_cell_length_a 15.722(1)
_cell_length_b 27.7418(8)
_cell_length_c 30.0706(7)
_cell_measurement_reflns_used 18832
_cell_measurement_temperature 150.2
_cell_measurement_theta_max 27.0
_cell_volume 13115.5(10)
_computing_data_reduction 'teXsan Ver. 1.11'
_computing_publication_material 'teXsan Ver. 1.11'
_computing_structure_refinement 'teXsan Ver. 1.10'
_computing_structure_solution SHELXS97
_diffrn_measured_fraction_theta_full 0.8895
_diffrn_measured_fraction_theta_max 0.8895
_diffrn_measurement_device_type 'Rigaku/MSC Mercury CCD'
_diffrn_measurement_method \w
_diffrn_radiation_type 'Mo K\a'
_diffrn_radiation_wavelength 0.7107
_diffrn_reflns_av_R_equivalents 0.041
_diffrn_reflns_limit_h_max 20
_diffrn_reflns_limit_h_min -20
_diffrn_reflns_limit_k_max 35
_diffrn_reflns_limit_k_min -25
_diffrn_reflns_limit_l_max 36
_diffrn_reflns_limit_l_min -37
_diffrn_reflns_number 90070
_diffrn_reflns_theta_full 28.04
_diffrn_reflns_theta_max 28.04
_exptl_absorpt_coefficient_mu 0.331
_exptl_absorpt_correction_T_max 0.952
_exptl_absorpt_correction_T_min 0.799
_exptl_absorpt_correction_type multi-scan
_exptl_absorpt_process_details '(Jacobson, 1998)'
_exptl_crystal_colour yellow
_exptl_crystal_density_diffrn 1.181
_exptl_crystal_description prism
_exptl_crystal_size_max 0.200
_exptl_crystal_size_mid 0.180
_exptl_crystal_size_min 0.150
_refine_diff_density_max 0.79
_refine_diff_density_min -0.42
_refine_ls_abs_structure_Flack 0.01(4)
_refine_ls_extinction_method none
_refine_ls_goodness_of_fit_ref 0.819
_refine_ls_number_parameters 1306
_refine_ls_number_reflns 11923
_refine_ls_R_factor_gt 0.0483
_refine_ls_shift/su_max 0.0767
_refine_ls_structure_factor_coef F
_refine_ls_weighting_scheme unit
_refine_ls_wR_factor_ref 0.0559
_reflns_number_gt 11923
_reflns_number_total 15178
_reflns_threshold_expression F^2^>3.0\s(F^2^)
_cod_data_source_file ja0261362B.cif
_cod_data_source_block ohkuma
_cod_original_cell_volume 13115(1)
_cod_original_sg_symbol_H-M 'P 21 21 21 '
_cod_original_formula_sum 'C144 H166 B2 N4 O2 P4 Ru2 '
_cod_database_code 4114857

loop_
_symmetry_equiv_pos_as_xyz
x,y,z
1/2-x,-y,1/2+z
1/2+x,1/2-y,-z
-x,1/2+y,1/2-z

loop_
_atom_site_label
_atom_site_type_symbol
_atom_site_fract_x
_atom_site_fract_y
_atom_site_fract_z
_atom_site_U_iso_or_equiv
_atom_site_adp_type
_atom_site_occupancy
_atom_site_calc_flag
Ru(1) Ru -0.19277(5) -0.13189(3) -0.21997(3) 0.0346(2) Uani 1.00 d
Ru(2) Ru 0.15127(5) 0.05958(3) 0.23628(3) 0.0350(2) Uani 1.00 d
P(1) P -0.2072(2) -0.21198(9) -0.21925(9) 0.0345(7) Uani 1.00 d
P(2) P -0.2026(2) -0.12960(9) -0.14567(8) 0.0341(7) Uani 1.00 d
P(101) P 0.1687(1) -0.01733(8) 0.21814(10) 0.0348(7) Uani 1.00 d
P(102) P 0.1948(2) 0.08404(9) 0.16928(9) 0.0393(7) Uani 1.00 d
O(1) O -0.3203(8) -0.1832(4) -0.3507(4) 0.117(4) Uiso 1.00 d
O(2) O -0.757(1) -0.3504(6) -0.0716(6) 0.178(6) Uiso 1.00 d
N(1) N -0.1992(5) -0.1263(3) -0.2915(3) 0.037(2) Uani 1.00 d
N(2) N -0.1861(5) -0.0541(3) -0.2301(2) 0.037(2) Uani 1.00 d
N(101) N 0.1250(5) 0.0474(3) 0.3052(3) 0.044(3) Uani 1.00 d
N(102) N 0.1358(4) 0.1317(3) 0.2624(3) 0.037(2) Uani 1.00 d
C(1) C -0.2283(6) -0.0776(3) -0.3053(3) 0.039(3) Uani 1.00 d
C(2) C -0.1776(6) -0.0421(3) -0.2776(3) 0.041(3) Uani 1.00 d
C(3) C -0.2005(6) 0.0110(3) -0.2878(4) 0.042(3) Uani 1.00 d
C(4) C -0.1427(7) 0.0416(4) -0.3080(4) 0.050(3) Uani 1.00 d
C(5) C -0.1644(9) 0.0875(4) -0.3202(4) 0.069(4) Uani 1.00 d
C(6) C -0.2442(9) 0.1043(4) -0.3103(5) 0.071(5) Uani 1.00 d
C(7) C -0.3017(8) 0.0748(4) -0.2894(4) 0.063(4) Uani 1.00 d
C(8) C -0.2803(7) 0.0288(3) -0.2788(4) 0.056(4) Uani 1.00 d
C(9) C -0.2216(6) -0.0680(4) -0.3545(3) 0.041(3) Uani 1.00 d
C(10) C -0.2858(8) -0.0435(4) -0.3766(4) 0.057(4) Uani 1.00 d
C(11) C -0.2816(9) -0.0321(5) -0.4212(5) 0.078(5) Uani 1.00 d
C(12) C -0.210(1) -0.0470(5) -0.4451(4) 0.076(5) Uani 1.00 d
C(13) C -0.1482(9) -0.0720(4) -0.4245(4) 0.062(4) Uani 1.00 d
C(14) C -0.1527(8) -0.0824(4) -0.3788(4) 0.052(3) Uani 1.00 d
C(15) C -0.1484(6) -0.2413(3) -0.1731(3) 0.031(3) Uani 1.00 d
C(16) C -0.0634(6) -0.2590(3) -0.1799(3) 0.035(3) Uani 1.00 d
C(17) C -0.0144(6) -0.2743(3) -0.1474(3) 0.033(3) Uani 1.00 d
C(18) C -0.0434(6) -0.2742(3) -0.1029(3) 0.037(3) Uani 1.00 d
C(19) C 0.0083(6) -0.2889(4) -0.0660(4) 0.044(3) Uani 1.00 d
C(20) C -0.0217(7) -0.2909(4) -0.0244(4) 0.047(3) Uani 1.00 d
C(21) C -0.1060(7) -0.2769(3) -0.0157(3) 0.042(3) Uani 1.00 d
C(22) C -0.1567(7) -0.2612(3) -0.0488(3) 0.041(3) Uani 1.00 d
C(23) C -0.1276(6) -0.2596(3) -0.0936(3) 0.034(3) Uani 1.00 d
C(24) C -0.1796(6) -0.2414(3) -0.1295(3) 0.033(3) Uani 1.00 d
C(25) C -0.2657(6) -0.2216(3) -0.1191(3) 0.036(3) Uani 1.00 d
C(26) C -0.3313(6) -0.2551(3) -0.1056(3) 0.033(3) Uani 1.00 d
C(27) C -0.3178(6) -0.3054(3) -0.1032(3) 0.040(3) Uani 1.00 d
C(28) C -0.3819(6) -0.3363(3) -0.0927(3) 0.042(3) Uani 1.00 d
C(29) C -0.4628(6) -0.3184(4) -0.0824(4) 0.044(3) Uani 1.00 d
C(30) C -0.4791(6) -0.2705(4) -0.0825(3) 0.041(3) Uani 1.00 d
C(31) C -0.4122(6) -0.2372(3) -0.0940(3) 0.033(3) Uani 1.00 d
C(32) C -0.4270(6) -0.1869(4) -0.0962(3) 0.040(3) Uani 1.00 d
C(33) C -0.3644(6) -0.1562(3) -0.1103(3) 0.034(3) Uani 1.00 d
C(34) C -0.2818(6) -0.1720(3) -0.1217(3) 0.033(3) Uani 1.00 d
C(35) C -0.1647(5) -0.2427(3) -0.2694(3) 0.035(3) Uani 1.00 d
C(36) C -0.0884(7) -0.2267(4) -0.2871(4) 0.049(3) Uani 1.00 d
C(37) C -0.0532(7) -0.2479(4) -0.3261(4) 0.052(4) Uani 1.00 d
C(38) C -0.0935(9) -0.2867(5) -0.3457(4) 0.066(4) Uani 1.00 d
C(39) C -0.1677(9) -0.3026(4) -0.3281(4) 0.070(5) Uani 1.00 d
C(40) C -0.2026(8) -0.2818(4) -0.2897(3) 0.054(4) Uani 1.00 d
C(41) C -0.3139(6) -0.2396(3) -0.2169(3) 0.030(2) Uani 1.00 d
C(42) C -0.3862(6) -0.2131(3) -0.2276(3) 0.038(3) Uani 1.00 d
C(43) C -0.4648(6) -0.2348(4) -0.2299(4) 0.056(4) Uani 1.00 d
C(44) C -0.4774(6) -0.2830(3) -0.2196(4) 0.043(3) Uani 1.00 d
C(45) C -0.4042(7) -0.3086(3) -0.2068(4) 0.047(3) Uani 1.00 d
C(46) C -0.3250(6) -0.2876(3) -0.2057(3) 0.037(3) Uani 1.00 d
C(47) C -0.1101(6) -0.1377(3) -0.1095(3) 0.037(3) Uani 1.00 d
C(48) C -0.1147(6) -0.1497(4) -0.0651(4) 0.042(3) Uani 1.00 d
C(49) C -0.0426(7) -0.1566(4) -0.0389(4) 0.045(3) Uani 1.00 d
C(50) C 0.0388(6) -0.1511(4) -0.0581(4) 0.045(3) Uani 1.00 d
C(51) C 0.0430(7) -0.1384(5) -0.1023(4) 0.056(4) Uani 1.00 d
C(52) C -0.0280(7) -0.1322(4) -0.1273(3) 0.048(3) Uani 1.00 d
C(53) C -0.2454(6) -0.0709(3) -0.1244(4) 0.039(3) Uani 1.00 d
C(54) C -0.2110(8) -0.0475(4) -0.0875(4) 0.055(4) Uani 1.00 d
C(55) C -0.251(1) -0.0050(5) -0.0731(4) 0.087(5) Uani 1.00 d
C(56) C -0.321(1) 0.0149(5) -0.0937(5) 0.080(5) Uani 1.00 d
C(57) C -0.3484(8) -0.0076(4) -0.1314(4) 0.056(4) Uani 1.00 d
C(58) C -0.3124(7) -0.0490(3) -0.1463(3) 0.043(3) Uani 1.00 d
C(59) C -0.056(1) -0.3088(5) -0.3872(5) 0.096(6) Uani 1.00 d
C(60) C -0.5621(6) -0.3067(4) -0.2209(4) 0.059(4) Uani 1.00 d
C(61) C 0.1182(7) -0.1607(5) -0.0308(4) 0.069(4) Uani 1.00 d
C(62) C -0.362(1) 0.0608(6) -0.0761(5) 0.145(8) Uani 1.00 d
C(101) C 0.1546(7) 0.0861(4) 0.3331(3) 0.041(3) Uani 1.00 d
C(102) C 0.1272(5) 0.1347(3) 0.3122(3) 0.035(3) Uani 1.00 d
C(103) C 0.1769(6) 0.1765(3) 0.3311(3) 0.037(3) Uani 1.00 d
C(104) C 0.1385(6) 0.2145(3) 0.3518(4) 0.043(3) Uani 1.00 d
C(105) C 0.1871(7) 0.2529(4) 0.3678(4) 0.051(3) Uani 1.00 d
C(106) C 0.2738(8) 0.2530(4) 0.3612(5) 0.070(4) Uani 1.00 d
C(107) C 0.3140(7) 0.2154(4) 0.3402(4) 0.057(4) Uani 1.00 d
C(108) C 0.2664(6) 0.1778(4) 0.3240(4) 0.052(3) Uani 1.00 d
C(109) C 0.1266(7) 0.0832(3) 0.3817(4) 0.047(3) Uani 1.00 d
C(110) C 0.1820(8) 0.0925(4) 0.4157(4) 0.062(4) Uani 1.00 d
C(111) C 0.1576(10) 0.0902(5) 0.4601(4) 0.076(5) Uani 1.00 d
C(112) C 0.0753(9) 0.0775(5) 0.4702(4) 0.069(5) Uani 1.00 d
C(113) C 0.0190(7) 0.0685(4) 0.4360(4) 0.053(4) Uani 1.00 d
C(114) C 0.0430(7) 0.0706(4) 0.3925(4) 0.046(3) Uani 1.00 d
C(115) C 0.1277(6) -0.0305(3) 0.1615(3) 0.039(3) Uani 1.00 d
C(116) C 0.0427(6) -0.0485(3) 0.1567(3) 0.039(3) Uani 1.00 d
C(117) C 0.0043(7) -0.0522(4) 0.1164(4) 0.049(3) Uani 1.00 d
C(118) C 0.0480(7) -0.0397(4) 0.0772(4) 0.047(3) Uani 1.00 d
C(119) C 0.0128(8) -0.0448(4) 0.0344(4) 0.057(4) Uani 1.00 d
C(120) C 0.0561(10) -0.0329(4) -0.0029(4) 0.066(4) Uani 1.00 d
C(121) C 0.1399(9) -0.0151(4) 0.0006(4) 0.064(4) Uani 1.00 d
C(122) C 0.1762(7) -0.0108(4) 0.0410(4) 0.051(4) Uani 1.00 d
C(123) C 0.1348(7) -0.0223(3) 0.0809(4) 0.042(3) Uani 1.00 d
C(124) C 0.1717(6) -0.0179(3) 0.1242(3) 0.035(3) Uani 1.00 d
C(125) C 0.2618(6) 0.0005(3) 0.1269(3) 0.034(3) Uani 1.00 d
C(126) C 0.3299(6) -0.0298(3) 0.1128(3) 0.038(3) Uani 1.00 d
C(127) C 0.3167(6) -0.0764(3) 0.0963(3) 0.038(3) Uani 1.00 d
C(128) C 0.3824(7) -0.1054(4) 0.0849(3) 0.040(3) Uani 1.00 d
C(129) C 0.4672(7) -0.0896(4) 0.0886(4) 0.046(3) Uani 1.00 d
C(130) C 0.4820(6) -0.0448(4) 0.1037(4) 0.049(4) Uani 1.00 d
C(131) C 0.4154(7) -0.0134(4) 0.1164(3) 0.043(3) Uani 1.00 d
C(132) C 0.4320(7) 0.0335(4) 0.1337(4) 0.052(4) Uani 1.00 d
C(133) C 0.3663(6) 0.0623(4) 0.1470(4) 0.045(3) Uani 1.00 d
C(134) C 0.2815(6) 0.0468(3) 0.1444(3) 0.039(3) Uani 1.00 d
C(135) C 0.1109(6) -0.0585(3) 0.2562(3) 0.040(3) Uani 1.00 d
C(136) C 0.0256(6) -0.0500(3) 0.2666(4) 0.042(3) Uani 1.00 d
C(137) C -0.0203(6) -0.0798(4) 0.2947(4) 0.046(3) Uani 1.00 d
C(138) C 0.0177(7) -0.1188(4) 0.3149(4) 0.051(3) Uani 1.00 d
C(139) C 0.1032(8) -0.1259(4) 0.3071(4) 0.058(4) Uani 1.00 d
C(140) C 0.1478(7) -0.0967(3) 0.2782(4) 0.045(3) Uani 1.00 d
C(141) C 0.2732(6) -0.0474(3) 0.2183(3) 0.035(3) Uani 1.00 d
C(142) C 0.3409(7) -0.0275(3) 0.2399(4) 0.046(3) Uani 1.00 d
C(143) C 0.4159(6) -0.0537(4) 0.2466(4) 0.056(4) Uani 1.00 d
C(144) C 0.4219(6) -0.1003(3) 0.2325(4) 0.044(3) Uani 1.00 d
C(145) C 0.3560(7) -0.1193(3) 0.2075(3) 0.040(3) Uani 1.00 d
C(146) C 0.2825(6) -0.0933(3) 0.2008(3) 0.037(3) Uani 1.00 d
C(147) C 0.1286(7) 0.0924(3) 0.1198(4) 0.044(3) Uani 1.00 d
C(148) C 0.1603(8) 0.1044(4) 0.0790(4) 0.058(4) Uani 1.00 d
C(149) C 0.112(1) 0.1105(5) 0.0419(4) 0.073(5) Uani 1.00 d
C(150) C 0.0226(9) 0.1040(5) 0.0432(5) 0.068(5) Uani 1.00 d
C(151) C -0.0101(8) 0.0921(5) 0.0843(5) 0.072(5) Uani 1.00 d
C(152) C 0.0395(7) 0.0872(4) 0.1214(4) 0.053(4) Uani 1.00 d
C(153) C 0.2378(7) 0.1456(3) 0.1760(4) 0.046(3) Uani 1.00 d
C(154) C 0.1937(8) 0.1840(4) 0.1602(4) 0.052(3) Uani 1.00 d
C(155) C 0.2161(8) 0.2330(4) 0.1716(5) 0.078(5) Uani 1.00 d
C(156) C 0.2842(8) 0.2401(4) 0.1994(5) 0.069(5) Uani 1.00 d
C(157) C 0.3298(6) 0.2017(4) 0.2146(4) 0.052(3) Uani 1.00 d
C(158) C 0.3062(7) 0.1555(3) 0.2040(4) 0.047(3) Uani 1.00 d
C(159) C -0.0330(9) -0.1527(5) 0.3438(4) 0.074(5) Uani 1.00 d
C(160) C 0.4983(7) -0.1309(4) 0.2437(4) 0.060(4) Uani 1.00 d
C(161) C -0.027(1) 0.1097(7) 0.0031(5) 0.107(6) Uani 1.00 d
C(162) C 0.3083(10) 0.2919(4) 0.2134(7) 0.113(6) Uani 1.00 d
C(201) C -0.280(1) -0.1954(7) -0.3925(6) 0.122(6) Uiso 1.00 d
C(202) C -0.341(2) -0.2346(9) -0.4097(8) 0.185(8) Uiso 1.00 d
C(203) C -0.426(2) -0.2230(8) -0.3875(8) 0.155(7) Uiso 1.00 d
C(204) C -0.405(1) -0.2023(7) -0.3462(7) 0.132(7) Uiso 1.00 d
C(205) C -0.797(1) -0.4161(7) -0.0292(6) 0.127(6) Uiso 1.00 d
C(206) C -0.737(2) -0.4033(10) -0.0615(9) 0.180(8) Uiso 1.00 d
C(207) C -0.8222(9) -0.3698(5) -0.0085(4) 0.081(4) Uiso 1.00 d
C(208) C -0.770(1) -0.3315(6) -0.0287(6) 0.109(5) Uiso 1.00 d
C(301) C -0.3359 -0.0805 -0.6665 0.2976 Uiso 0.50 d
C(302) C -0.3551 -0.1061 -0.6211 0.3298 Uiso 0.50 d
C(303) C -0.4542 -0.0614 -0.6304 0.2742 Uiso 0.50 d
C(304) C -0.5038 -0.0066 -0.6426 0.2491 Uiso 0.50 d
C(305) C -0.3959 -0.0371 -0.6705 0.2225 Uiso 0.50 d
C(306) C 0.7356 0.2458 0.9666 0.4629 Uiso 0.50 d
C(307) C 0.6099 0.2403 0.9742 0.4271 Uiso 0.50 d
C(308) C 0.6155 0.2100 0.9974 0.4747 Uiso 0.50 d
C(309) C 0.6899 0.2005 0.9607 0.3813 Uiso 0.50 d
C(310) C 0.7797 0.1825 0.9338 0.6058 Uiso 0.50 d
C(311) C -0.7009 -0.0211 -0.6354 0.2362 Uiso 0.50 d
C(312) C -0.5969 -0.0186 -0.6269 0.4296 Uiso 0.50 d
C(313) C -0.7399 -0.0623 -0.6036 0.3387 Uiso 0.50 d
C(314) C -0.8377 -0.0567 -0.5916 0.4598 Uiso 0.50 d
C(315) C -0.8361 -0.0957 -0.5543 0.3812 Uiso 0.50 d
C(316) C 0.8336 0.2581 0.9460 0.3959 Uiso 0.50 d
C(317) C 0.8914 0.3062 0.9341 0.2950 Uiso 0.50 d
C(319) C 0.9589 0.3288 0.9309 0.4617 Uiso 0.50 d
C(321) C -0.9007 -0.0569 -0.4996 0.3708 Uiso 0.50 d
C(322) C -0.8664 -0.0836 -0.5388 0.4602 Uiso 0.50 d
B(1) B -0.0124(8) -0.1158(5) -0.2421(5) 0.046(4) Uani 1.00 d
B(2) B -0.0282(8) 0.0738(5) 0.2379(6) 0.054(4) Uani 1.00 d
H(1) H -0.0847 0.0288 -0.3109 0.0621 Uiso 1.00 calc
H(2) H -0.1211 0.1084 -0.3371 0.0834 Uiso 1.00 calc
H(3) H -0.2590 0.1366 -0.3178 0.0865 Uiso 1.00 calc
H(4) H -0.3589 0.0844 -0.2837 0.0789 Uiso 1.00 calc
H(5) H -0.3219 0.0072 -0.2656 0.0616 Uiso 1.00 calc
H(6) H -0.3312 -0.0304 -0.3586 0.0683 Uiso 1.00 calc
H(7) H -0.3274 -0.0155 -0.4345 0.0893 Uiso 1.00 calc
H(8) H -0.2060 -0.0402 -0.4747 0.0896 Uiso 1.00 calc
H(9) H -0.0999 -0.0846 -0.4418 0.0685 Uiso 1.00 calc
H(10) H -0.1041 -0.0975 -0.3633 0.0600 Uiso 1.00 calc
H(11) H -0.0423 -0.2611 -0.2091 0.0412 Uiso 1.00 calc
H(12) H 0.0407 -0.2864 -0.1540 0.0363 Uiso 1.00 calc
H(13) H 0.0654 -0.2984 -0.0728 0.0555 Uiso 1.00 calc
H(14) H 0.0154 -0.3020 -0.0007 0.0538 Uiso 1.00 calc
H(15) H -0.1282 -0.2783 0.0147 0.0520 Uiso 1.00 calc
H(16) H -0.2128 -0.2482 -0.0421 0.0520 Uiso 1.00 calc
H(17) H -0.2610 -0.3184 -0.1103 0.0451 Uiso 1.00 calc
H(18) H -0.3689 -0.3704 -0.0895 0.0479 Uiso 1.00 calc
H(19) H -0.5086 -0.3406 -0.0760 0.0538 Uiso 1.00 calc
H(20) H -0.5354 -0.2591 -0.0732 0.0481 Uiso 1.00 calc
H(21) H -0.4812 -0.1742 -0.0875 0.0445 Uiso 1.00 calc
H(22) H -0.3776 -0.1220 -0.1114 0.0433 Uiso 1.00 calc
H(23) H -0.0546 -0.2014 -0.2722 0.0552 Uiso 1.00 calc
H(24) H -0.0010 -0.2342 -0.3398 0.0603 Uiso 1.00 calc
H(25) H -0.1954 -0.3276 -0.3443 0.0868 Uiso 1.00 calc
H(26) H -0.2531 -0.2964 -0.2755 0.0656 Uiso 1.00 calc
H(27) H -0.3794 -0.1801 -0.2341 0.0534 Uiso 1.00 calc
H(28) H -0.5125 -0.2162 -0.2384 0.0664 Uiso 1.00 calc
H(29) H -0.4128 -0.3418 -0.1987 0.0475 Uiso 1.00 calc
H(30) H -0.2763 -0.3067 -0.1965 0.0434 Uiso 1.00 calc
H(31) H -0.1705 -0.1542 -0.0515 0.0505 Uiso 1.00 calc
H(32) H -0.0489 -0.1655 -0.0085 0.0550 Uiso 1.00 calc
H(33) H 0.0981 -0.1318 -0.1161 0.0778 Uiso 1.00 calc
H(34) H -0.0226 -0.1217 -0.1582 0.0634 Uiso 1.00 calc
H(35) H -0.1586 -0.0595 -0.0719 0.0707 Uiso 1.00 calc
H(36) H -0.2331 0.0082 -0.0436 0.1006 Uiso 1.00 calc
H(37) H -0.4000 0.0075 -0.1477 0.0719 Uiso 1.00 calc
H(38) H -0.3368 -0.0651 -0.1741 0.0516 Uiso 1.00 calc
H(39) H -0.5874 -0.3037 -0.2503 0.0684 Uiso 1.00 calc
H(40) H -0.5997 -0.2910 -0.2005 0.0684 Uiso 1.00 calc
H(41) H -0.5587 -0.3398 -0.2139 0.0684 Uiso 1.00 calc
H(42) H 0.1188 -0.1939 -0.0205 0.0815 Uiso 1.00 calc
H(43) H 0.1206 -0.1407 -0.0049 0.0815 Uiso 1.00 calc
H(44) H 0.1680 -0.1557 -0.0480 0.0815 Uiso 1.00 calc
H(45) H -0.3148 0.0869 -0.0740 0.1731 Uiso 1.00 calc
H(46) H -0.3773 0.0572 -0.0450 0.1731 Uiso 1.00 calc
H(47) H -0.4031 0.0726 -0.0927 0.1731 Uiso 1.00 calc
H(48) H -0.0875 -0.3344 -0.3976 0.1161 Uiso 1.00 calc
H(49) H 0.0023 -0.3201 -0.3808 0.1161 Uiso 1.00 calc
H(50) H -0.0488 -0.2850 -0.4108 0.1161 Uiso 1.00 calc
H(51) H -0.293(5) -0.131(3) -0.220(2) 0.027(6) Uiso 1.00 calc
H(52) H -0.085(4) -0.134(3) -0.232(2) 0.019(6) Uiso 1.00 calc
H(53) H 0.003(6) -0.120(3) -0.280(3) 0.052(5) Uiso 1.00 calc
H(54) H -0.009(6) -0.073(4) -0.228(3) 0.067(4) Uiso 1.00 calc
H(55) H 0.049(6) -0.129(4) -0.221(4) 0.073(4) Uiso 1.00 calc
H(60) H -0.2882 -0.0743 -0.2965 0.0467 Uiso 1.00 calc
H(61) H -0.1182 -0.0469 -0.2858 0.0500 Uiso 1.00 calc
H(71) H -0.1455 -0.1309 -0.3034 0.0501 Uiso 1.00 calc
H(72) H -0.2357 -0.1486 -0.3026 0.0501 Uiso 1.00 calc
H(73) H -0.2360 -0.0403 -0.2192 0.0471 Uiso 1.00 calc
H(74) H -0.1410 -0.0420 -0.2145 0.0471 Uiso 1.00 calc
H(101) H 0.0788 0.2144 0.3563 0.0492 Uiso 1.00 calc
H(102) H 0.1606 0.2795 0.3853 0.0599 Uiso 1.00 calc
H(103) H 0.3064 0.2816 0.3710 0.0748 Uiso 1.00 calc
H(104) H 0.3756 0.2165 0.3377 0.0683 Uiso 1.00 calc
H(105) H 0.2947 0.1517 0.3079 0.0627 Uiso 1.00 calc
H(106) H 0.2430 0.1004 0.4079 0.0747 Uiso 1.00 calc
H(107) H 0.1970 0.0972 0.4846 0.0912 Uiso 1.00 calc
H(108) H 0.0528 0.0724 0.5006 0.0842 Uiso 1.00 calc
H(109) H -0.0423 0.0597 0.4435 0.0644 Uiso 1.00 calc
H(110) H 0.0002 0.0637 0.3680 0.0627 Uiso 1.00 calc
H(111) H 0.0108 -0.0557 0.1835 0.0485 Uiso 1.00 calc
H(112) H -0.0543 -0.0651 0.1146 0.0594 Uiso 1.00 calc
H(113) H -0.0449 -0.0570 0.0318 0.0718 Uiso 1.00 calc
H(114) H 0.0312 -0.0362 -0.0313 0.0733 Uiso 1.00 calc
H(115) H 0.1694 -0.0072 -0.0258 0.0741 Uiso 1.00 calc
H(116) H 0.2331 0.0009 0.0418 0.0652 Uiso 1.00 calc
H(117) H 0.2574 -0.0881 0.0933 0.0485 Uiso 1.00 calc
H(118) H 0.3699 -0.1372 0.0746 0.0446 Uiso 1.00 calc
H(119) H 0.5124 -0.1105 0.0785 0.0587 Uiso 1.00 calc
H(120) H 0.5399 -0.0342 0.1062 0.0598 Uiso 1.00 calc
H(121) H 0.4931 0.0463 0.1368 0.0661 Uiso 1.00 calc
H(122) H 0.3767 0.0946 0.1590 0.0532 Uiso 1.00 calc
H(123) H -0.0014 -0.0231 0.2532 0.0523 Uiso 1.00 calc
H(124) H -0.0794 -0.0721 0.3015 0.0521 Uiso 1.00 calc
H(125) H 0.1320 -0.1508 0.3247 0.0672 Uiso 1.00 calc
H(126) H 0.2091 -0.1034 0.2724 0.0574 Uiso 1.00 calc
H(127) H 0.3377 0.0049 0.2521 0.0578 Uiso 1.00 calc
H(128) H 0.4623 -0.0384 0.2647 0.0674 Uiso 1.00 calc
H(129) H 0.3623 -0.1521 0.1945 0.0507 Uiso 1.00 calc
H(130) H 0.2364 -0.1069 0.1825 0.0471 Uiso 1.00 calc
H(131) H 0.2228 0.1077 0.0757 0.0639 Uiso 1.00 calc
H(132) H 0.1423 0.1214 0.0159 0.0821 Uiso 1.00 calc
H(133) H -0.0704 0.0857 0.0874 0.0875 Uiso 1.00 calc
H(134) H 0.0127 0.0815 0.1505 0.0655 Uiso 1.00 calc
H(135) H 0.1455 0.1799 0.1439 0.0653 Uiso 1.00 calc
H(136) H 0.1840 0.2604 0.1636 0.0864 Uiso 1.00 calc
H(137) H 0.3749 0.2070 0.2352 0.0625 Uiso 1.00 calc
H(138) H 0.3364 0.1301 0.2171 0.0555 Uiso 1.00 calc
H(139) H 0.4805 -0.1593 0.2614 0.0748 Uiso 1.00 calc
H(140) H 0.5381 -0.1139 0.2623 0.0748 Uiso 1.00 calc
H(141) H 0.5260 -0.1424 0.2184 0.0748 Uiso 1.00 calc
H(142) H -0.0026 0.1172 -0.0224 0.1355 Uiso 1.00 calc
H(143) H -0.0767 0.1327 0.0086 0.1355 Uiso 1.00 calc
H(144) H -0.0618 0.0785 -0.0017 0.1355 Uiso 1.00 calc
H(145) H -0.0904 -0.1435 0.3465 0.0856 Uiso 1.00 calc
H(146) H -0.0095 -0.1561 0.3736 0.0856 Uiso 1.00 calc
H(147) H -0.0318 -0.1852 0.3311 0.0856 Uiso 1.00 calc
H(148) H 0.3237 0.3104 0.1858 0.1310 Uiso 1.00 calc
H(149) H 0.3590 0.2916 0.2308 0.1310 Uiso 1.00 calc
H(150) H 0.2650 0.3082 0.2273 0.1310 Uiso 1.00 calc
H(151) H 0.246(4) 0.056(2) 0.246(2) 0.027(7) Uiso 1.00 calc
H(152) H 0.044(5) 0.056(3) 0.223(3) 0.030(6) Uiso 1.00 calc
H(153) H -0.017(5) 0.064(3) 0.276(3) 0.033(6) Uiso 1.00 calc
H(154) H -0.083(5) 0.062(3) 0.214(2) 0.022(6) Uiso 1.00 calc
H(155) H -0.020(7) 0.114(4) 0.231(4) 0.089(4) Uiso 1.00 calc
H(160) H 0.2170 0.0856 0.3329 0.0493 Uiso 1.00 calc
H(161) H 0.0678 0.1392 0.3194 0.0413 Uiso 1.00 calc
H(171) H 0.0682 0.0446 0.3086 0.0618 Uiso 1.00 calc
H(172) H 0.1527 0.0199 0.3135 0.0618 Uiso 1.00 calc
H(173) H 0.1814 0.1503 0.2543 0.0450 Uiso 1.00 calc
H(174) H 0.0866 0.1451 0.2505 0.0450 Uiso 1.00 calc

loop_
_atom_site_aniso_label
_atom_site_aniso_U_11
_atom_site_aniso_U_22
_atom_site_aniso_U_33
_atom_site_aniso_U_12
_atom_site_aniso_U_13
_atom_site_aniso_U_23
Ru(1) 0.0325(4) 0.0302(4) 0.0411(5) -0.0027(4) 0.0022(4) 0.0015(4)
Ru(2) 0.0289(4) 0.0300(4) 0.0461(5) 0.0003(4) -0.0007(4) -0.0047(4)
P(1) 0.030(1) 0.029(1) 0.044(1) 0.000(1) 0.002(1) 0.001(1)
P(2) 0.032(1) 0.028(1) 0.041(1) -0.002(1) 0.003(1) -0.002(1)
P(101) 0.029(1) 0.027(1) 0.048(2) 0.001(1) -0.001(1) -0.004(1)
P(102) 0.033(1) 0.034(1) 0.051(2) 0.000(1) 0.000(1) -0.004(1)
N(1) 0.032(4) 0.026(4) 0.052(5) -0.001(4) 0.003(4) 0.001(4)
N(2) 0.046(5) 0.028(4) 0.036(5) -0.003(4) -0.013(4) 0.001(4)
N(101) 0.040(5) 0.038(5) 0.053(6) 0.014(4) -0.005(4) -0.008(4)
N(102) 0.031(4) 0.032(4) 0.049(5) 0.006(4) -0.002(4) 0.001(4)
C(1) 0.039(6) 0.027(5) 0.051(7) -0.007(4) 0.003(5) 0.000(5)
C(2) 0.044(6) 0.042(5) 0.038(6) 0.000(4) 0.006(5) 0.000(5)
C(3) 0.031(5) 0.029(5) 0.065(7) -0.006(5) -0.006(6) 0.000(5)
C(4) 0.042(7) 0.050(6) 0.057(7) -0.003(5) 0.013(6) 0.014(5)
C(5) 0.076(10) 0.049(7) 0.081(9) -0.013(7) 0.008(8) 0.009(7)
C(6) 0.09(1) 0.030(6) 0.10(1) 0.001(6) 0.003(9) 0.007(7)
C(7) 0.059(7) 0.045(6) 0.084(9) 0.005(6) 0.006(7) 0.012(6)
C(8) 0.051(7) 0.033(6) 0.084(9) -0.001(5) 0.021(7) 0.007(6)
C(9) 0.031(6) 0.045(6) 0.047(7) -0.004(5) -0.006(5) 0.010(5)
C(10) 0.062(8) 0.051(7) 0.057(8) -0.002(6) 0.004(6) 0.013(6)
C(11) 0.07(1) 0.09(1) 0.077(10) -0.001(8) -0.016(8) 0.031(8)
C(12) 0.09(1) 0.10(1) 0.042(7) -0.003(9) -0.015(8) 0.022(7)
C(13) 0.067(8) 0.071(9) 0.047(7) -0.005(7) 0.012(7) -0.008(6)
C(14) 0.046(7) 0.065(7) 0.045(7) 0.005(6) -0.004(6) 0.002(6)
C(15) 0.030(5) 0.019(4) 0.043(6) -0.004(4) 0.005(5) 0.003(4)
C(16) 0.027(5) 0.036(5) 0.043(6) -0.008(4) 0.005(5) -0.007(5)
C(17) 0.022(5) 0.034(5) 0.044(6) -0.001(4) -0.005(5) 0.000(5)
C(18) 0.032(6) 0.032(6) 0.047(7) -0.005(4) 0.004(5) 0.003(5)
C(19) 0.028(6) 0.049(6) 0.054(7) 0.001(5) -0.003(5) -0.005(6)
C(20) 0.053(7) 0.042(6) 0.047(7) 0.007(5) -0.014(6) 0.002(5)
C(21) 0.055(7) 0.039(6) 0.032(6) -0.005(5) -0.005(5) 0.004(5)
C(22) 0.036(6) 0.035(5) 0.053(7) -0.002(5) 0.003(5) -0.003(5)
C(23) 0.037(6) 0.026(5) 0.039(6) -0.002(4) -0.010(5) -0.001(4)
C(24) 0.031(6) 0.024(5) 0.044(6) -0.006(4) 0.004(5) -0.003(4)
C(25) 0.036(6) 0.030(5) 0.042(6) 0.003(4) -0.001(5) -0.005(5)
C(26) 0.029(6) 0.041(6) 0.029(5) 0.002(4) 0.004(4) 0.001(4)
C(27) 0.030(6) 0.048(6) 0.044(6) 0.010(5) -0.004(5) 0.004(5)
C(28) 0.037(6) 0.031(5) 0.058(7) -0.008(4) 0.010(5) 0.011(5)
C(29) 0.035(6) 0.043(7) 0.055(7) -0.012(5) 0.009(5) 0.005(5)
C(30) 0.034(6) 0.043(6) 0.047(7) -0.003(5) 0.010(5) 0.002(5)
C(31) 0.034(6) 0.028(5) 0.037(6) -0.003(4) 0.006(4) -0.002(4)
C(32) 0.028(6) 0.047(6) 0.044(6) 0.005(5) 0.006(5) -0.002(5)
C(33) 0.028(6) 0.034(5) 0.038(6) 0.006(4) 0.008(5) 0.002(4)
C(34) 0.030(6) 0.036(5) 0.035(5) 0.002(4) 0.004(4) -0.004(5)
C(35) 0.025(5) 0.039(5) 0.041(6) -0.005(4) 0.000(4) -0.002(4)
C(36) 0.053(7) 0.048(7) 0.046(7) -0.003(5) 0.011(6) 0.001(6)
C(37) 0.044(7) 0.054(7) 0.059(8) 0.005(6) 0.011(6) 0.007(6)
C(38) 0.075(9) 0.059(8) 0.062(9) -0.010(7) 0.023(7) -0.009(7)
C(39) 0.08(1) 0.059(8) 0.069(9) -0.010(7) 0.017(7) -0.024(6)
C(40) 0.062(7) 0.058(7) 0.040(7) -0.003(6) 0.013(6) -0.007(5)
C(41) 0.029(5) 0.028(4) 0.034(5) -0.004(4) -0.007(5) -0.002(4)
C(42) 0.034(5) 0.026(5) 0.053(7) 0.005(4) -0.010(5) 0.003(5)
C(43) 0.028(5) 0.048(6) 0.091(10) -0.008(5) -0.018(6) 0.006(6)
C(44) 0.026(5) 0.032(5) 0.069(7) -0.005(4) 0.005(6) -0.006(5)
C(45) 0.047(7) 0.021(5) 0.073(8) 0.000(5) 0.003(6) 0.004(5)
C(46) 0.031(6) 0.030(5) 0.049(6) -0.001(4) -0.001(4) 0.000(4)
C(47) 0.031(5) 0.035(5) 0.044(6) -0.006(5) -0.001(5) -0.003(5)
C(48) 0.031(6) 0.044(6) 0.050(7) -0.005(5) 0.005(5) -0.001(5)
C(49) 0.043(7) 0.045(6) 0.048(7) -0.007(5) -0.008(5) 0.012(5)
C(50) 0.030(6) 0.053(7) 0.052(7) -0.007(5) -0.011(5) -0.006(5)
C(51) 0.039(7) 0.084(9) 0.045(7) -0.014(6) -0.005(5) 0.008(7)
C(52) 0.046(7) 0.055(6) 0.043(6) -0.011(6) 0.002(5) 0.000(6)
C(53) 0.044(6) 0.022(5) 0.051(7) -0.002(4) 0.004(5) 0.006(5)
C(54) 0.078(9) 0.042(7) 0.046(7) 0.009(6) -0.003(6) -0.002(5)
C(55) 0.15(2) 0.060(9) 0.048(8) 0.024(9) 0.005(9) -0.009(7)
C(56) 0.12(1) 0.060(8) 0.064(9) 0.043(9) 0.015(9) 0.003(7)
C(57) 0.064(8) 0.049(7) 0.056(8) 0.018(6) 0.019(7) 0.005(6)
C(58) 0.055(7) 0.031(5) 0.043(6) 0.000(5) 0.007(5) 0.007(4)
C(59) 0.12(1) 0.10(1) 0.07(1) 0.001(10) 0.031(10) -0.028(8)
C(60) 0.037(6) 0.043(6) 0.095(10) -0.006(5) 0.002(7) -0.012(7)
C(61) 0.044(7) 0.09(1) 0.069(9) 0.005(7) -0.013(6) -0.003(8)
C(62) 0.25(2) 0.10(1) 0.08(1) 0.11(2) -0.01(1) -0.025(10)
C(101) 0.040(6) 0.043(6) 0.041(6) 0.000(5) -0.004(5) -0.006(5)
C(102) 0.029(5) 0.024(5) 0.051(6) 0.004(4) 0.001(4) 0.000(5)
C(103) 0.032(6) 0.031(5) 0.048(6) -0.007(4) 0.002(4) 0.001(5)
C(104) 0.035(6) 0.035(6) 0.057(7) 0.000(5) 0.003(5) -0.009(5)
C(105) 0.037(6) 0.042(6) 0.075(8) -0.013(5) 0.013(6) -0.019(5)
C(106) 0.061(9) 0.046(7) 0.10(1) -0.019(6) 0.004(8) -0.028(7)
C(107) 0.037(7) 0.046(7) 0.088(9) 0.000(6) -0.003(6) -0.005(6)
C(108) 0.030(6) 0.057(7) 0.068(8) -0.004(5) 0.003(6) -0.015(6)
C(109) 0.063(8) 0.024(5) 0.054(7) 0.006(5) -0.001(6) -0.005(5)
C(110) 0.051(8) 0.072(8) 0.063(8) -0.023(6) -0.021(7) -0.003(6)
C(111) 0.08(1) 0.09(1) 0.053(8) -0.021(9) 0.002(8) -0.024(7)
C(112) 0.08(1) 0.081(10) 0.045(8) -0.005(8) -0.003(7) 0.002(7)
C(113) 0.051(7) 0.056(8) 0.052(8) 0.006(6) 0.002(6) -0.001(6)
C(114) 0.035(6) 0.052(7) 0.053(7) 0.003(5) 0.003(5) -0.007(5)
C(115) 0.034(6) 0.033(6) 0.049(7) 0.010(4) 0.001(5) -0.006(5)
C(116) 0.031(6) 0.034(6) 0.052(7) 0.002(4) -0.004(5) -0.001(5)
C(117) 0.038(6) 0.041(7) 0.070(8) 0.002(5) -0.005(6) -0.017(6)
C(118) 0.038(6) 0.034(6) 0.067(8) 0.001(5) -0.004(6) -0.005(5)
C(119) 0.060(8) 0.052(7) 0.058(8) 0.005(6) -0.019(7) -0.006(6)
C(120) 0.11(1) 0.045(7) 0.047(8) 0.012(7) -0.020(8) -0.006(6)
C(121) 0.079(10) 0.062(8) 0.053(8) -0.008(7) -0.007(7) -0.009(6)
C(122) 0.056(8) 0.044(6) 0.053(7) -0.006(5) 0.001(6) -0.009(5)
C(123) 0.051(7) 0.024(5) 0.050(7) 0.001(5) 0.000(6) -0.011(5)
C(124) 0.037(7) 0.031(5) 0.038(6) -0.004(4) -0.002(5) -0.004(4)
C(125) 0.025(5) 0.031(5) 0.047(6) 0.001(4) -0.001(5) 0.002(5)
C(126) 0.041(7) 0.036(6) 0.037(6) -0.007(4) 0.004(5) 0.000(4)
C(127) 0.038(6) 0.034(5) 0.043(6) -0.002(5) -0.001(5) -0.004(4)
C(128) 0.053(7) 0.045(6) 0.022(5) 0.006(5) -0.004(5) -0.001(5)
C(129) 0.032(6) 0.057(7) 0.049(7) 0.006(5) 0.007(5) 0.000(6)
C(130) 0.025(6) 0.057(7) 0.066(8) 0.005(5) -0.010(5) -0.005(6)
C(131) 0.034(6) 0.054(7) 0.040(7) -0.006(5) 0.007(5) -0.010(5)
C(132) 0.037(7) 0.057(7) 0.063(8) 0.006(6) 0.001(6) -0.005(6)
C(133) 0.029(6) 0.032(5) 0.073(7) -0.006(5) 0.001(5) -0.003(6)
C(134) 0.035(6) 0.033(6) 0.050(6) -0.002(4) 0.010(5) 0.005(5)
C(135) 0.036(5) 0.031(5) 0.053(6) 0.004(5) 0.003(5) -0.007(5)
C(136) 0.043(6) 0.029(5) 0.054(7) 0.002(4) 0.002(6) -0.004(5)
C(137) 0.036(6) 0.039(6) 0.062(8) -0.009(5) 0.010(5) -0.002(5)
C(138) 0.053(7) 0.041(6) 0.057(7) -0.001(5) 0.011(6) 0.007(6)
C(139) 0.067(8) 0.067(8) 0.042(7) 0.011(7) 0.006(6) 0.007(6)
C(140) 0.045(6) 0.035(5) 0.056(7) 0.007(5) 0.012(6) 0.001(5)
C(141) 0.033(5) 0.032(5) 0.042(6) -0.005(4) -0.004(5) -0.003(5)
C(142) 0.042(6) 0.026(5) 0.070(7) 0.005(5) 0.005(6) -0.006(5)
C(143) 0.033(6) 0.053(7) 0.083(9) 0.007(5) -0.010(5) -0.018(6)
C(144) 0.039(6) 0.039(6) 0.056(8) 0.003(4) 0.007(6) 0.001(5)
C(145) 0.041(6) 0.029(5) 0.049(6) 0.009(5) 0.000(5) 0.001(4)
C(146) 0.032(6) 0.025(5) 0.053(6) -0.003(4) -0.006(5) -0.001(4)
C(147) 0.043(7) 0.030(6) 0.059(8) 0.001(5) -0.009(6) -0.001(5)
C(148) 0.059(8) 0.068(8) 0.048(7) 0.005(7) 0.013(7) 0.010(6)
C(149) 0.10(1) 0.075(9) 0.044(8) 0.003(8) 0.007(8) 0.011(7)
C(150) 0.066(9) 0.076(9) 0.062(9) 0.010(7) -0.009(8) 0.005(7)
C(151) 0.055(9) 0.09(1) 0.08(1) 0.002(7) -0.019(8) 0.016(8)
C(152) 0.046(8) 0.061(8) 0.051(8) -0.004(6) 0.004(6) -0.011(6)
C(153) 0.047(7) 0.036(6) 0.056(7) -0.006(5) 0.013(6) -0.001(5)
C(154) 0.041(6) 0.039(6) 0.077(8) -0.001(6) -0.012(6) -0.008(5)
C(155) 0.056(9) 0.042(7) 0.14(1) -0.007(6) 0.005(9) -0.003(8)
C(156) 0.050(8) 0.039(7) 0.12(1) -0.009(6) 0.020(7) -0.013(7)
C(157) 0.040(7) 0.040(6) 0.076(8) -0.008(5) 0.000(6) -0.017(6)
C(158) 0.036(6) 0.036(5) 0.069(8) -0.002(5) -0.001(6) -0.004(5)
C(159) 0.081(10) 0.068(8) 0.072(9) 0.003(7) 0.027(8) 0.013(7)
C(160) 0.042(6) 0.052(7) 0.085(9) 0.013(6) -0.012(6) -0.010(7)
C(161) 0.09(1) 0.18(2) 0.056(10) 0.00(1) -0.013(8) 0.018(10)
C(162) 0.09(1) 0.035(7) 0.21(2) -0.018(8) -0.03(1) -0.019(10)
B(1) 0.042(8) 0.054(8) 0.043(8) 0.000(6) 0.006(7) 0.003(7)
B(2) 0.026(6) 0.054(8) 0.08(1) 0.001(6) -0.009(8) -0.008(8)

loop_
_atom_type_symbol
_atom_type_description
_atom_type_scat_dispersion_real
_atom_type_scat_dispersion_imag
_atom_type_scat_source
C C 0.003 0.002
;International Tables for Crystallography
(1992, Vol. C, Tables 4.2.6.8 and 6.1.1.1)
;
H H 0.000 0.000
;International Tables for Crystallography
(1992, Vol. C, Table 6.1.1.2)
;
N N 0.006 0.003
;International Tables for Crystallography
(1992, Vol. C, Tables 4.2.6.8 and 6.1.1.1)
;
P P 0.102 0.094
;International Tables for Crystallography
(1992, Vol. C, Tables 4.2.6.8 and 6.1.1.1)
;
Ru Ru -1.259 0.836
;International Tables for Crystallography
(1992, Vol. C, Tables 4.2.6.8 and 6.1.1.1)
;
B B 0.001 0.001
;International Tables for Crystallography
(1992, Vol. C, Tables 4.2.6.8 and 6.1.1.1)
;
O O 0.011 0.006
;International Tables for Crystallography
(1992, Vol. C, Tables 4.2.6.8 and 6.1.1.1)
;

loop_
_geom_angle_atom_site_label_1
_geom_angle_atom_site_label_2
_geom_angle_atom_site_label_3
_geom_angle
_geom_angle_publ_flag
P(1) Ru(1) P(2) 90.66(10) yes
P(1) Ru(1) N(1) 94.4(2) yes
P(1) Ru(1) N(2) 171.9(2) yes
P(2) Ru(1) N(1) 171.2(2) yes
P(2) Ru(1) N(2) 96.6(2) yes
N(1) Ru(1) N(2) 78.0(3) yes
P(101) Ru(2) P(102) 91.9(1) yes
P(101) Ru(2) N(101) 96.3(2) yes
P(101) Ru(2) N(102) 173.0(2) yes
P(102) Ru(2) N(101) 168.7(2) yes
P(102) Ru(2) N(102) 94.6(2) yes
N(101) Ru(2) N(102) 76.9(3) yes
Ru(1) P(1) C(15) 113.1(3) yes
Ru(1) P(1) C(35) 114.3(3) yes
Ru(1) P(1) C(41) 120.4(3) yes
C(15) P(1) C(35) 103.1(4) yes
C(15) P(1) C(41) 104.0(4) yes
C(35) P(1) C(41) 99.7(4) yes
Ru(1) P(2) C(34) 114.5(3) yes
Ru(1) P(2) C(47) 122.3(3) yes
Ru(1) P(2) C(53) 112.9(3) yes
C(34) P(2) C(47) 103.0(4) yes
C(34) P(2) C(53) 100.2(4) yes
C(47) P(2) C(53) 101.0(5) yes
Ru(2) P(101) C(115) 111.8(3) yes
Ru(2) P(101) C(135) 112.3(3) yes
Ru(2) P(101) C(141) 123.0(3) yes
C(115) P(101) C(135) 106.0(4) yes
C(115) P(101) C(141) 102.9(4) yes
C(135) P(101) C(141) 99.0(4) yes
Ru(2) P(102) C(134) 114.6(3) yes
Ru(2) P(102) C(147) 126.7(4) yes
Ru(2) P(102) C(153) 107.1(4) yes
C(134) P(102) C(147) 99.2(5) yes
C(134) P(102) C(153) 106.7(5) yes
C(147) P(102) C(153) 100.3(5) yes
C(201) O(1) C(204) 113(1) yes
C(206) O(2) C(208) 101(1) yes
Ru(1) N(1) C(1) 111.0(6) yes
Ru(1) N(2) C(2) 111.3(5) yes
Ru(2) N(101) C(101) 112.6(6) yes
Ru(2) N(102) C(102) 114.9(5) yes
N(1) C(1) C(2) 106.0(8) yes
N(1) C(1) C(9) 114.5(8) yes
C(2) C(1) C(9) 112.8(8) yes
N(2) C(2) C(1) 109.7(8) yes
N(2) C(2) C(3) 112.7(8) yes
C(1) C(2) C(3) 112.8(8) yes
C(2) C(3) C(4) 121.2(9) yes
C(2) C(3) C(8) 121.0(9) yes
C(4) C(3) C(8) 117.8(9) yes
C(3) C(4) C(5) 121(1) yes
C(4) C(5) C(6) 119(1) yes
C(5) C(6) C(7) 119(1) yes
C(6) C(7) C(8) 120(1) yes
C(3) C(8) C(7) 121(1) yes
C(1) C(9) C(10) 120.5(9) yes
C(1) C(9) C(14) 122.0(9) yes
C(10) C(9) C(14) 117.6(10) yes
C(9) C(10) C(11) 123(1) yes
C(10) C(11) C(12) 117(1) yes
C(11) C(12) C(13) 119(1) yes
C(12) C(13) C(14) 121(1) yes
C(9) C(14) C(13) 120(1) yes
P(1) C(15) C(16) 120.4(7) yes
P(1) C(15) C(24) 121.8(7) yes
C(16) C(15) C(24) 117.3(8) yes
C(15) C(16) C(17) 123.3(9) yes
C(16) C(17) C(18) 120.8(9) yes
C(17) C(18) C(19) 123.2(9) yes
C(17) C(18) C(23) 119.4(9) yes
C(19) C(18) C(23) 117.5(9) yes
C(18) C(19) C(20) 122.3(10) yes
C(19) C(20) C(21) 119.6(10) yes
C(20) C(21) C(22) 120.7(10) yes
C(21) C(22) C(23) 121.2(9) yes
C(18) C(23) C(22) 118.7(9) yes
C(18) C(23) C(24) 118.9(9) yes
C(22) C(23) C(24) 122.3(9) yes
C(15) C(24) C(23) 120.1(8) yes
C(15) C(24) C(25) 120.8(8) yes
C(23) C(24) C(25) 119.0(8) yes
C(24) C(25) C(26) 118.0(8) yes
C(24) C(25) C(34) 120.8(8) yes
C(26) C(25) C(34) 121.1(8) yes
C(25) C(26) C(27) 122.7(8) yes
C(25) C(26) C(31) 119.3(8) yes
C(27) C(26) C(31) 118.0(8) yes
C(26) C(27) C(28) 121.5(9) yes
C(27) C(28) C(29) 120.2(9) yes
C(28) C(29) C(30) 121.2(9) yes
C(29) C(30) C(31) 119.4(9) yes
C(26) C(31) C(30) 119.6(8) yes
C(26) C(31) C(32) 118.8(8) yes
C(30) C(31) C(32) 121.5(9) yes
C(31) C(32) C(33) 120.6(9) yes
C(32) C(33) C(34) 123.0(9) yes
P(2) C(34) C(25) 121.5(7) yes
P(2) C(34) C(33) 121.0(7) yes
C(25) C(34) C(33) 117.1(8) yes
P(1) C(35) C(36) 118.5(7) yes
P(1) C(35) C(40) 124.4(7) yes
C(36) C(35) C(40) 117.1(9) yes
C(35) C(36) C(37) 121.4(10) yes
C(36) C(37) C(38) 119(1) yes
C(37) C(38) C(39) 118(1) yes
C(37) C(38) C(59) 119(1) yes
C(39) C(38) C(59) 122(1) yes
C(38) C(39) C(40) 121(1) yes
C(35) C(40) C(39) 121(1) yes
P(1) C(41) C(42) 121.0(6) yes
P(1) C(41) C(46) 121.6(7) yes
C(42) C(41) C(46) 117.4(8) yes
C(41) C(42) C(43) 121.0(8) yes
C(42) C(43) C(44) 122.5(9) yes
C(43) C(44) C(45) 115.6(8) yes
C(43) C(44) C(60) 123.2(9) yes
C(45) C(44) C(60) 121.2(9) yes
C(44) C(45) C(46) 122.3(9) yes
C(41) C(46) C(45) 121.1(9) yes
P(2) C(47) C(48) 124.3(7) yes
P(2) C(47) C(52) 119.4(7) yes
C(48) C(47) C(52) 116.2(9) yes
C(47) C(48) C(49) 122.5(9) yes
C(48) C(49) C(50) 119.6(10) yes
C(49) C(50) C(51) 117.6(10) yes
C(49) C(50) C(61) 120.5(10) yes
C(51) C(50) C(61) 121.8(10) yes
C(50) C(51) C(52) 121.8(10) yes
C(47) C(52) C(51) 122.2(10) yes
P(2) C(53) C(54) 122.5(8) yes
P(2) C(53) C(58) 119.6(7) yes
C(54) C(53) C(58) 117.9(9) yes
C(53) C(54) C(55) 117(1) yes
C(54) C(55) C(56) 123(1) yes
C(55) C(56) C(57) 116(1) yes
C(55) C(56) C(62) 121(1) yes
C(57) C(56) C(62) 122(1) yes
C(56) C(57) C(58) 121(1) yes
C(53) C(58) C(57) 122.2(10) yes
N(101) C(101) C(102) 108.8(8) yes
N(101) C(101) C(109) 115.1(8) yes
C(102) C(101) C(109) 110.7(8) yes
N(102) C(102) C(101) 109.4(7) yes
N(102) C(102) C(103) 111.7(7) yes
C(101) C(102) C(103) 111.9(8) yes
C(102) C(103) C(104) 122.4(8) yes
C(102) C(103) C(108) 118.4(8) yes
C(104) C(103) C(108) 119.1(9) yes
C(103) C(104) C(105) 120.3(9) yes
C(104) C(105) C(106) 119.6(10) yes
C(105) C(106) C(107) 121(1) yes
C(106) C(107) C(108) 119(1) yes
C(103) C(108) C(107) 120.3(10) yes
C(101) C(109) C(110) 121(1) yes
C(101) C(109) C(114) 120.5(10) yes
C(110) C(109) C(114) 118(1) yes
C(109) C(110) C(111) 122(1) yes
C(110) C(111) C(112) 118(1) yes
C(111) C(112) C(113) 118(1) yes
C(112) C(113) C(114) 122(1) yes
C(109) C(114) C(113) 119(1) yes
P(101) C(115) C(116) 119.0(7) yes
P(101) C(115) C(124) 122.0(7) yes
C(116) C(115) C(124) 118.5(9) yes
C(115) C(116) C(117) 122.1(9) yes
C(116) C(117) C(118) 120.8(10) yes
C(117) C(118) C(119) 123.4(10) yes
C(117) C(118) C(123) 118(1) yes
C(119) C(118) C(123) 118(1) yes
C(118) C(119) C(120) 122(1) yes
C(119) C(120) C(121) 119(1) yes
C(120) C(121) C(122) 119(1) yes
C(121) C(122) C(123) 123(1) yes
C(118) C(123) C(122) 116.6(10) yes
C(118) C(123) C(124) 118.6(9) yes
C(122) C(123) C(124) 124.8(10) yes
C(115) C(124) C(123) 121.4(9) yes
C(115) C(124) C(125) 121.2(9) yes
C(123) C(124) C(125) 117.4(8) yes
C(124) C(125) C(126) 119.3(8) yes
C(124) C(125) C(134) 122.1(8) yes
C(126) C(125) C(134) 118.7(8) yes
C(125) C(126) C(127) 122.6(9) yes
C(125) C(126) C(131) 119.9(9) yes
C(127) C(126) C(131) 117.5(9) yes
C(126) C(127) C(128) 121.7(9) yes
C(127) C(128) C(129) 121.1(9) yes
C(128) C(129) C(130) 118.6(10) yes
C(129) C(130) C(131) 122.2(10) yes
C(126) C(131) C(130) 118.9(9) yes
C(126) C(131) C(132) 119.4(9) yes
C(130) C(131) C(132) 121.7(10) yes
C(131) C(132) C(133) 120.2(10) yes
C(132) C(133) C(134) 121.6(9) yes
P(102) C(134) C(125) 119.3(7) yes
P(102) C(134) C(133) 120.2(7) yes
C(125) C(134) C(133) 120.2(9) yes
P(101) C(135) C(136) 120.3(7) yes
P(101) C(135) C(140) 124.3(7) yes
C(136) C(135) C(140) 115.3(9) yes
C(135) C(136) C(137) 122.5(9) yes
C(136) C(137) C(138) 120.8(10) yes
C(137) C(138) C(139) 117(1) yes
C(137) C(138) C(159) 120(1) yes
C(139) C(138) C(159) 121(1) yes
C(138) C(139) C(140) 121(1) yes
C(135) C(140) C(139) 122.6(10) yes
P(101) C(141) C(142) 121.0(7) yes
P(101) C(141) C(146) 120.5(7) yes
C(142) C(141) C(146) 118.1(8) yes
C(141) C(142) C(143) 121.1(9) yes
C(142) C(143) C(144) 120.3(9) yes
C(143) C(144) C(145) 118.6(9) yes
C(143) C(144) C(160) 121.2(9) yes
C(145) C(144) C(160) 120.2(9) yes
C(144) C(145) C(146) 120.6(8) yes
C(141) C(146) C(145) 120.9(9) yes
P(102) C(147) C(148) 123.7(9) yes
P(102) C(147) C(152) 121.6(8) yes
C(148) C(147) C(152) 114(1) yes
C(147) C(148) C(149) 124(1) yes
C(148) C(149) C(150) 120(1) yes
C(149) C(150) C(151) 115(1) yes
C(149) C(150) C(161) 119(1) yes
C(151) C(150) C(161) 125(1) yes
C(150) C(151) C(152) 122(1) yes
C(147) C(152) C(151) 121(1) yes
P(102) C(153) C(154) 120.0(8) yes
P(102) C(153) C(158) 122.1(8) yes
C(154) C(153) C(158) 116.8(9) yes
C(153) C(154) C(155) 122(1) yes
C(154) C(155) C(156) 118(1) yes
C(155) C(156) C(157) 120(1) yes
C(155) C(156) C(162) 119(1) yes
C(157) C(156) C(162) 120(1) yes
C(156) C(157) C(158) 120(1) yes
C(153) C(158) C(157) 122.3(10) yes
O(1) C(201) C(202) 100(1) yes
C(201) C(202) C(203) 104(1) yes
C(202) C(203) C(204) 105(2) yes
O(1) C(204) C(203) 106(1) yes
C(206) C(205) C(207) 104(1) yes
O(2) C(206) C(205) 104(1) yes
C(205) C(207) C(208) 107(1) yes
O(2) C(208) C(207) 100(1) yes
P(1) Ru(1) H(51) 85(2) yes
P(1) Ru(1) H(52) 93(2) yes
P(2) Ru(1) H(51) 86(2) yes
P(2) Ru(1) H(52) 106(2) yes
N(1) Ru(1) H(51) 87(2) yes
N(1) Ru(1) H(52) 80(2) yes
N(2) Ru(1) H(51) 91(2) yes
N(2) Ru(1) H(52) 87(2) yes
H(51) Ru(1) H(52) 167(2) yes
P(101) Ru(2) H(151) 82(2) yes
P(101) Ru(2) H(152) 90(2) yes
P(102) Ru(2) H(151) 83(2) yes
P(102) Ru(2) H(152) 96(2) yes
N(101) Ru(2) H(151) 90(2) yes
N(101) Ru(2) H(152) 91(2) yes
N(102) Ru(2) H(151) 95(2) yes
N(102) Ru(2) H(152) 91(2) yes
H(151) Ru(2) H(152) 172(3) yes
Ru(1) N(1) H(71) 109.3 no
Ru(1) N(1) H(72) 110.3 no
C(1) N(1) H(71) 107.4 no
C(1) N(1) H(72) 108.8 no
H(71) N(1) H(72) 110.1 no
Ru(1) N(2) H(73) 108.4 no
Ru(1) N(2) H(74) 109.2 no
C(2) N(2) H(73) 109.0 no
C(2) N(2) H(74) 110.1 no
H(73) N(2) H(74) 108.8 no
Ru(2) N(101) H(171) 108.3 no
Ru(2) N(101) H(172) 107.8 no
C(101) N(101) H(171) 108.5 no
C(101) N(101) H(172) 108.0 no
H(171) N(101) H(172) 111.6 no
Ru(2) N(102) H(173) 109.7 no
Ru(2) N(102) H(174) 108.9 no
C(102) N(102) H(173) 107.6 no
C(102) N(102) H(174) 106.6 no
H(173) N(102) H(174) 109.0 no
N(1) C(1) H(60) 107.7 no
C(2) C(1) H(60) 107.3 no
C(9) C(1) H(60) 108.3 no
N(2) C(2) H(61) 107.5 no
C(1) C(2) H(61) 106.1 no
C(3) C(2) H(61) 107.6 no
C(3) C(4) H(1) 115.3 no
C(5) C(4) H(1) 123.0 no
C(4) C(5) H(2) 119.3 no
C(6) C(5) H(2) 121.5 no
C(5) C(6) H(3) 119.4 no
C(7) C(6) H(3) 120.6 no
C(6) C(7) H(4) 122.6 no
C(8) C(7) H(4) 116.8 no
C(3) C(8) H(5) 118.2 no
C(7) C(8) H(5) 120.8 no
C(9) C(10) H(6) 117.0 no
C(11) C(10) H(6) 119.4 no
C(10) C(11) H(7) 119.2 no
C(12) C(11) H(7) 122.8 no
C(11) C(12) H(8) 119.5 no
C(13) C(12) H(8) 120.7 no
C(12) C(13) H(9) 119.7 no
C(14) C(13) H(9) 118.8 no
C(9) C(14) H(10) 119.0 no
C(13) C(14) H(10) 120.5 no
C(15) C(16) H(11) 118.8 no
C(17) C(16) H(11) 117.8 no
C(16) C(17) H(12) 119.6 no
C(18) C(17) H(12) 119.6 no
C(18) C(19) H(13) 116.6 no
C(20) C(19) H(13) 121.1 no
C(19) C(20) H(14) 119.1 no
C(21) C(20) H(14) 121.3 no
C(20) C(21) H(15) 119.8 no
C(22) C(21) H(15) 119.5 no
C(21) C(22) H(16) 120.2 no
C(23) C(22) H(16) 118.4 no
C(26) C(27) H(17) 119.1 no
C(28) C(27) H(17) 119.4 no
C(27) C(28) H(18) 118.7 no
C(29) C(28) H(18) 120.8 no
C(28) C(29) H(19) 119.8 no
C(30) C(29) H(19) 119.0 no
C(29) C(30) H(20) 119.0 no
C(31) C(30) H(20) 121.5 no
C(31) C(32) H(21) 119.7 no
C(33) C(32) H(21) 119.7 no
C(32) C(33) H(22) 117.6 no
C(34) C(33) H(22) 119.4 no
C(35) C(36) H(23) 121.4 no
C(37) C(36) H(23) 117.2 no
C(36) C(37) H(24) 120.4 no
C(38) C(37) H(24) 119.9 no
C(38) C(39) H(25) 115.5 no
C(40) C(39) H(25) 122.7 no
C(35) C(40) H(26) 118.5 no
C(39) C(40) H(26) 120.2 no
C(41) C(42) H(27) 117.9 no
C(43) C(42) H(27) 121.1 no
C(42) C(43) H(28) 119.2 no
C(44) C(43) H(28) 118.3 no
C(44) C(45) H(29) 115.9 no
C(46) C(45) H(29) 121.8 no
C(41) C(46) H(30) 119.6 no
C(45) C(46) H(30) 119.3 no
C(47) C(48) H(31) 118.9 no
C(49) C(48) H(31) 118.6 no
C(48) C(49) H(32) 119.6 no
C(50) C(49) H(32) 120.9 no
C(50) C(51) H(33) 119.9 no
C(52) C(51) H(33) 118.2 no
C(47) C(52) H(34) 118.3 no
C(51) C(52) H(34) 119.4 no
C(53) C(54) H(35) 122.3 no
C(55) C(54) H(35) 119.9 no
C(54) C(55) H(36) 117.6 no
C(56) C(55) H(36) 118.1 no
C(56) C(57) H(37) 117.2 no
C(58) C(57) H(37) 120.7 no
C(53) C(58) H(38) 118.8 no
C(57) C(58) H(38) 119.0 no
C(38) C(59) H(48) 112.1 no
C(38) C(59) H(49) 109.6 no
C(38) C(59) H(50) 111.6 no
H(48) C(59) H(49) 108.9 no
H(48) C(59) H(50) 109.4 no
H(49) C(59) H(50) 104.9 no
C(44) C(60) H(39) 110.6 no
C(44) C(60) H(40) 109.5 no
C(44) C(60) H(41) 111.9 no
H(39) C(60) H(40) 107.0 no
H(39) C(60) H(41) 108.1 no
H(40) C(60) H(41) 109.6 no
C(50) C(61) H(42) 110.3 no
C(50) C(61) H(43) 111.7 no
C(50) C(61) H(44) 111.1 no
H(42) C(61) H(43) 106.9 no
H(42) C(61) H(44) 107.8 no
H(43) C(61) H(44) 108.9 no
C(56) C(62) H(45) 107.8 no
C(56) C(62) H(46) 110.9 no
C(56) C(62) H(47) 115.2 no
H(45) C(62) H(46) 101.1 no
H(45) C(62) H(47) 107.4 no
H(46) C(62) H(47) 113.3 no
N(101) C(101) H(160) 108.0 no
C(102) C(101) H(160) 106.7 no
C(109) C(101) H(160) 107.0 no
N(102) C(102) H(161) 108.5 no
C(101) C(102) H(161) 106.9 no
C(103) C(102) H(161) 108.4 no
C(103) C(104) H(101) 120.0 no
C(105) C(104) H(101) 119.6 no
C(104) C(105) H(102) 121.2 no
C(106) C(105) H(102) 119.1 no
C(105) C(106) H(103) 118.2 no
C(107) C(106) H(103) 120.6 no
C(106) C(107) H(104) 118.1 no
C(108) C(107) H(104) 122.5 no
C(103) C(108) H(105) 120.3 no
C(107) C(108) H(105) 119.4 no
C(109) C(110) H(106) 118.1 no
C(111) C(110) H(106) 119.6 no
C(110) C(111) H(107) 122.5 no
C(112) C(111) H(107) 118.5 no
C(111) C(112) H(108) 125.2 no
C(113) C(112) H(108) 115.8 no
C(112) C(113) H(109) 118.9 no
C(114) C(113) H(109) 119.0 no
C(109) C(114) H(110) 120.0 no
C(113) C(114) H(110) 120.3 no
C(115) C(116) H(111) 117.9 no
C(117) C(116) H(111) 119.8 no
C(116) C(117) H(112) 119.4 no
C(118) C(117) H(112) 119.7 no
C(118) C(119) H(113) 118.3 no
C(120) C(119) H(113) 119.3 no
C(119) C(120) H(114) 121.1 no
C(121) C(120) H(114) 119.4 no
C(120) C(121) H(115) 118.3 no
C(122) C(121) H(115) 122.0 no
C(121) C(122) H(116) 116.8 no
C(123) C(122) H(116) 119.5 no
C(126) C(127) H(117) 118.3 no
C(128) C(127) H(117) 119.9 no
C(127) C(128) H(118) 118.3 no
C(129) C(128) H(118) 120.6 no
C(128) C(129) H(119) 119.0 no
C(130) C(129) H(119) 122.3 no
C(129) C(130) H(120) 118.3 no
C(131) C(130) H(120) 119.5 no
C(131) C(132) H(121) 121.3 no
C(133) C(132) H(121) 118.6 no
C(132) C(133) H(122) 121.1 no
C(134) C(133) H(122) 117.3 no
C(135) C(136) H(123) 117.9 no
C(137) C(136) H(123) 119.7 no
C(136) C(137) H(124) 119.8 no
C(138) C(137) H(124) 119.4 no
C(138) C(139) H(125) 117.4 no
C(140) C(139) H(125) 121.1 no
C(135) C(140) H(126) 117.7 no
C(139) C(140) H(126) 119.7 no
C(141) C(142) H(127) 120.9 no
C(143) C(142) H(127) 118.0 no
C(142) C(143) H(128) 118.1 no
C(144) C(143) H(128) 121.3 no
C(144) C(145) H(129) 119.2 no
C(146) C(145) H(129) 120.3 no
C(141) C(146) H(130) 119.1 no
C(145) C(146) H(130) 120.0 no
C(147) C(148) H(131) 118.3 no
C(149) C(148) H(131) 117.1 no
C(148) C(149) H(132) 115.8 no
C(150) C(149) H(132) 123.2 no
C(150) C(151) H(133) 119.7 no
C(152) C(151) H(133) 117.4 no
C(147) C(152) H(134) 118.2 no
C(151) C(152) H(134) 119.8 no
C(153) C(154) H(135) 121.1 no
C(155) C(154) H(135) 116.6 no
C(154) C(155) H(136) 124.4 no
C(156) C(155) H(136) 117.3 no
C(156) C(157) H(137) 119.3 no
C(158) C(157) H(137) 119.8 no
C(153) C(158) H(138) 119.8 no
C(157) C(158) H(138) 117.9 no
C(138) C(159) H(145) 112.8 no
C(138) C(159) H(146) 112.9 no
C(138) C(159) H(147) 109.9 no
H(145) C(159) H(146) 108.0 no
H(145) C(159) H(147) 107.8 no
H(146) C(159) H(147) 105.1 no
C(144) C(160) H(139) 110.0 no
C(144) C(160) H(140) 111.8 no
C(144) C(160) H(141) 112.5 no
H(139) C(160) H(140) 105.1 no
H(139) C(160) H(141) 107.3 no
H(140) C(160) H(141) 109.8 no
C(150) C(161) H(142) 121.4 no
C(150) C(161) H(143) 110.2 no
C(150) C(161) H(144) 108.1 no
H(142) C(161) H(143) 108.8 no
H(142) C(161) H(144) 107.9 no
H(143) C(161) H(144) 97.7 no
C(156) C(162) H(148) 107.9 no
C(156) C(162) H(149) 110.3 no
C(156) C(162) H(150) 113.7 no
H(148) C(162) H(149) 104.8 no
H(148) C(162) H(150) 107.5 no
H(149) C(162) H(150) 112.1 no
H(52) B(1) H(53) 111(5) no
H(52) B(1) H(54) 109(4) no
H(52) B(1) H(55) 117(5) no
H(53) B(1) H(54) 114(5) no
H(53) B(1) H(55) 108(6) no
H(54) B(1) H(55) 94(5) no
H(152) B(2) H(153) 96(4) no
H(152) B(2) H(154) 108(5) no
H(152) B(2) H(155) 102(5) no
H(153) B(2) H(154) 129(5) no
H(153) B(2) H(155) 112(6) no
H(154) B(2) H(155) 104(6) no

loop_
_geom_bond_atom_site_label_1
_geom_bond_atom_site_label_2
_geom_bond_distance
_geom_bond_publ_flag
Ru(1) P(1) 2.233(3) yes
Ru(1) P(2) 2.241(3) yes
Ru(1) N(1) 2.159(8) yes
Ru(1) N(2) 2.182(7) yes
Ru(2) P(101) 2.219(3) yes
Ru(2) P(102) 2.233(3) yes
Ru(2) N(101) 2.140(8) yes
Ru(2) N(102) 2.163(8) yes
P(1) C(15) 1.857(9) yes
P(1) C(35) 1.856(10) yes
P(1) C(41) 1.844(9) yes
P(2) C(34) 1.857(9) yes
P(2) C(47) 1.829(10) yes
P(2) C(53) 1.873(10) yes
P(101) C(115) 1.86(1) yes
P(101) C(135) 1.855(10) yes
P(101) C(141) 1.843(9) yes
P(102) C(134) 1.866(10) yes
P(102) C(147) 1.83(1) yes
P(102) C(153) 1.85(1) yes
O(1) C(201) 1.45(2) yes
O(1) C(204) 1.44(3) yes
O(2) C(206) 1.53(3) yes
O(2) C(208) 1.41(2) yes
N(1) C(1) 1.49(1) yes
N(2) C(2) 1.47(1) yes
N(101) C(101) 1.44(1) yes
N(102) C(102) 1.51(1) yes
C(1) C(2) 1.52(1) yes
C(1) C(9) 1.50(1) yes
C(2) C(3) 1.55(1) yes
C(3) C(4) 1.38(1) yes
C(3) C(8) 1.38(1) yes
C(4) C(5) 1.37(2) yes
C(5) C(6) 1.37(2) yes
C(6) C(7) 1.37(2) yes
C(7) C(8) 1.36(1) yes
C(9) C(10) 1.39(2) yes
C(9) C(14) 1.37(2) yes
C(10) C(11) 1.38(2) yes
C(11) C(12) 1.40(2) yes
C(12) C(13) 1.34(2) yes
C(13) C(14) 1.41(2) yes
C(15) C(16) 1.44(1) yes
C(15) C(24) 1.40(1) yes
C(16) C(17) 1.31(1) yes
C(17) C(18) 1.42(1) yes
C(18) C(19) 1.43(1) yes
C(18) C(23) 1.41(1) yes
C(19) C(20) 1.34(2) yes
C(20) C(21) 1.41(2) yes
C(21) C(22) 1.35(1) yes
C(22) C(23) 1.42(1) yes
C(23) C(24) 1.44(1) yes
C(24) C(25) 1.49(1) yes
C(25) C(26) 1.45(1) yes
C(25) C(34) 1.40(1) yes
C(26) C(27) 1.41(1) yes
C(26) C(31) 1.41(1) yes
C(27) C(28) 1.36(1) yes
C(28) C(29) 1.40(1) yes
C(29) C(30) 1.36(1) yes
C(30) C(31) 1.44(1) yes
C(31) C(32) 1.42(1) yes
C(32) C(33) 1.37(1) yes
C(33) C(34) 1.41(1) yes
C(35) C(36) 1.39(1) yes
C(35) C(40) 1.38(1) yes
C(36) C(37) 1.42(2) yes
C(37) C(38) 1.38(2) yes
C(38) C(39) 1.36(2) yes
C(38) C(59) 1.51(2) yes
C(39) C(40) 1.40(2) yes
C(41) C(42) 1.39(1) yes
C(41) C(46) 1.39(1) yes
C(42) C(43) 1.38(1) yes
C(43) C(44) 1.39(1) yes
C(44) C(45) 1.41(1) yes
C(44) C(60) 1.49(1) yes
C(45) C(46) 1.37(1) yes
C(47) C(48) 1.38(1) yes
C(47) C(52) 1.40(1) yes
C(48) C(49) 1.39(1) yes
C(49) C(50) 1.41(1) yes
C(50) C(51) 1.38(2) yes
C(50) C(61) 1.52(2) yes
C(51) C(52) 1.36(2) yes
C(53) C(54) 1.40(2) yes
C(53) C(58) 1.38(1) yes
C(54) C(55) 1.40(2) yes
C(55) C(56) 1.38(2) yes
C(56) C(57) 1.37(2) yes
C(56) C(62) 1.52(2) yes
C(57) C(58) 1.36(1) yes
C(101) C(102) 1.55(1) yes
C(101) C(109) 1.53(1) yes
C(102) C(103) 1.51(1) yes
C(103) C(104) 1.36(1) yes
C(103) C(108) 1.42(1) yes
C(104) C(105) 1.40(1) yes
C(105) C(106) 1.38(2) yes
C(106) C(107) 1.37(2) yes
C(107) C(108) 1.37(2) yes
C(109) C(110) 1.37(2) yes
C(109) C(114) 1.40(2) yes
C(110) C(111) 1.39(2) yes
C(111) C(112) 1.38(2) yes
C(112) C(113) 1.38(2) yes
C(113) C(114) 1.36(2) yes
C(115) C(116) 1.44(1) yes
C(115) C(124) 1.36(1) yes
C(116) C(117) 1.36(2) yes
C(117) C(118) 1.41(2) yes
C(118) C(119) 1.41(2) yes
C(118) C(123) 1.45(1) yes
C(119) C(120) 1.35(2) yes
C(120) C(121) 1.41(2) yes
C(121) C(122) 1.35(2) yes
C(122) C(123) 1.40(2) yes
C(123) C(124) 1.43(1) yes
C(124) C(125) 1.51(1) yes
C(125) C(126) 1.43(1) yes
C(125) C(134) 1.42(1) yes
C(126) C(127) 1.40(1) yes
C(126) C(131) 1.42(1) yes
C(127) C(128) 1.35(1) yes
C(128) C(129) 1.41(1) yes
C(129) C(130) 1.34(2) yes
C(130) C(131) 1.41(1) yes
C(131) C(132) 1.42(2) yes
C(132) C(133) 1.37(1) yes
C(133) C(134) 1.40(1) yes
C(135) C(136) 1.40(1) yes
C(135) C(140) 1.38(1) yes
C(136) C(137) 1.38(1) yes
C(137) C(138) 1.38(1) yes
C(138) C(139) 1.38(2) yes
C(138) C(159) 1.51(2) yes
C(139) C(140) 1.38(2) yes
C(141) C(142) 1.36(1) yes
C(141) C(146) 1.39(1) yes
C(142) C(143) 1.40(1) yes
C(143) C(144) 1.36(1) yes
C(144) C(145) 1.38(1) yes
C(144) C(160) 1.51(1) yes
C(145) C(146) 1.38(1) yes
C(147) C(148) 1.37(2) yes
C(147) C(152) 1.41(2) yes
C(148) C(149) 1.36(2) yes
C(149) C(150) 1.42(2) yes
C(150) C(151) 1.38(2) yes
C(150) C(161) 1.44(2) yes
C(151) C(152) 1.37(2) yes
C(153) C(154) 1.36(1) yes
C(153) C(158) 1.39(2) yes
C(154) C(155) 1.45(2) yes
C(155) C(156) 1.37(2) yes
C(156) C(157) 1.36(2) yes
C(156) C(162) 1.54(2) yes
C(157) C(158) 1.37(1) yes
C(201) C(202) 1.53(3) yes
C(202) C(203) 1.54(4) yes
C(203) C(204) 1.41(3) yes
C(205) C(206) 1.40(3) yes
C(205) C(207) 1.48(2) yes
C(207) C(208) 1.48(2) yes
Ru(1) H(51) 1.58(7) yes
Ru(1) H(52) 1.73(6) yes
Ru(2) H(151) 1.52(5) yes
Ru(2) H(152) 1.74(7) yes
N(1) H(71) 0.926 no
N(1) H(72) 0.907 no
N(2) H(73) 0.932 no
N(2) H(74) 0.915 no
N(101) H(171) 0.903 no
N(101) H(172) 0.913 no
N(102) H(173) 0.915 no
N(102) H(174) 0.931 no
C(1) H(60) 0.983 no
C(2) H(61) 0.975 no
C(4) H(1) 0.981 no
C(5) H(2) 1.029 no
C(6) H(3) 0.954 no
C(7) H(4) 0.954 no
C(8) H(5) 0.971 no
C(10) H(6) 0.967 no
C(11) H(7) 0.943 no
C(12) H(8) 0.911 no
C(13) H(9) 0.986 no
C(14) H(10) 0.988 no
C(16) H(11) 0.942 no
C(17) H(12) 0.949 no
C(19) H(13) 0.957 no
C(20) H(14) 0.970 no
C(21) H(15) 0.979 no
C(22) H(16) 0.974 no
C(27) H(17) 0.987 no
C(28) H(18) 0.974 no
C(29) H(19) 0.966 no
C(30) H(20) 0.980 no
C(32) H(21) 0.958 no
C(33) H(22) 0.973 no
C(36) H(23) 0.986 no
C(37) H(24) 0.993 no
C(39) H(25) 0.952 no
C(40) H(26) 0.988 no
C(42) H(27) 0.942 no
C(43) H(28) 0.944 no
C(45) H(29) 0.962 no
C(46) H(30) 0.972 no
C(48) H(31) 0.975 no
C(49) H(32) 0.953 no
C(51) H(33) 0.977 no
C(52) H(34) 0.978 no
C(54) H(35) 1.005 no
C(55) H(36) 0.998 no
C(57) H(37) 1.038 no
C(58) H(38) 1.021 no
C(59) H(48) 0.925 no
C(59) H(49) 0.981 no
C(59) H(50) 0.976 no
C(60) H(39) 0.973 no
C(60) H(40) 0.956 no
C(60) H(41) 0.942 no
C(61) H(42) 0.972 no
C(61) H(43) 0.959 no
C(61) H(44) 0.948 no
C(62) H(45) 1.037 no
C(62) H(46) 0.971 no
C(62) H(47) 0.885 no
C(101) H(160) 0.981 no
C(102) H(161) 0.967 no
C(104) H(101) 0.948 no
C(105) H(102) 0.998 no
C(106) H(103) 0.989 no
C(107) H(104) 0.972 no
C(108) H(105) 0.977 no
C(110) H(106) 1.012 no
C(111) H(107) 0.984 no
C(112) H(108) 0.990 no
C(113) H(109) 1.020 no
C(114) H(110) 1.016 no
C(116) H(111) 0.970 no
C(117) H(112) 0.990 no
C(119) H(113) 0.971 no
C(120) H(114) 0.943 no
C(121) H(115) 0.946 no
C(122) H(116) 0.951 no
C(127) H(117) 0.991 no
C(128) H(118) 0.954 no
C(129) H(119) 0.966 no
C(130) H(120) 0.961 no
C(132) H(121) 1.029 no
C(133) H(122) 0.982 no
C(136) H(123) 0.948 no
C(137) H(124) 0.975 no
C(139) H(125) 0.982 no
C(140) H(126) 0.996 no
C(142) H(127) 0.971 no
C(143) H(128) 1.002 no
C(145) H(129) 0.996 no
C(146) H(130) 0.984 no
C(148) H(131) 0.993 no
C(149) H(132) 0.962 no
C(151) H(133) 0.970 no
C(152) H(134) 0.984 no
C(154) H(135) 0.909 no
C(155) H(136) 0.943 no
C(157) H(137) 0.952 no
C(158) H(138) 0.936 no
C(159) H(145) 0.942 no
C(159) H(146) 0.975 no
C(159) H(147) 0.979 no
C(160) H(139) 0.992 no
C(160) H(140) 0.962 no
C(160) H(141) 0.934 no
C(161) H(142) 0.879 no
C(161) H(143) 1.025 no
C(161) H(144) 1.035 no
C(162) H(148) 1.006 no
C(162) H(149) 0.952 no
C(162) H(150) 0.917 no
B(1) H(52) 1.29(6) no
B(1) H(53) 1.16(9) no
B(1) H(54) 1.25(9) no
B(1) H(55) 1.22(9) no
B(2) H(152) 1.32(7) no
B(2) H(153) 1.19(8) no
B(2) H(154) 1.18(7) no
B(2) H(155) 1.1(1) no
